data_4089063
loop_
_publ_author_name
'Bolotin, Dmitrii S.'
'Burianova, Valeria K.'
'Novikov, Alexander S.'
'Demakova, Marina Ya.'
'Pretorius, Carla'
'Mokolokolo, Pennie Petrus'
'Roodt, Andreas'
'Bokach, Nadezhda A.'
'Suslonov, Vitaliy V.'
'Zhdanov, Andrey P.'
'Zhizhin, Konstantin Yu.'
'Kuznetsov, Nikolay T.'
'Kukushkin, Vadim Yu.'

_publ_section_title
;
 Nucleophilicity of Oximes Based upon Addition to a
 Nitriliumcloso-Decaborate Cluster
;
_journal_issue 20
_journal_name_full Organometallics
_journal_page_first 3612
_journal_paper_doi 10.1021/acs.organomet.6b00678
_journal_volume 35
_journal_year 2016
_chemical_formula_moiety 'C25 H22 P, C9 H20 B10 N3 O, C2 H3 N'
_chemical_formula_sum 'C36 H45 B10 N4 O P'
_chemical_formula_weight 688.83
_space_group_crystal_system monoclinic
_space_group_IT_number 14
_space_group_name_Hall '-P 2ybc'
_space_group_name_H-M_alt 'P 1 21/c 1'
_atom_sites_solution_hydrogens geom
_atom_sites_solution_primary iterative
_audit_creation_date 2016-08-09
_audit_creation_method
;
Olex2 1.2
(compiled 2016.02.19 svn.r3266 for OlexSys, GUI svn.r5155)
;
_cell_angle_alpha 90
_cell_angle_beta 104.362(4)
_cell_angle_gamma 90
_cell_formula_units_Z 4
_cell_length_a 16.1998(6)
_cell_length_b 12.8001(4)
_cell_length_c 18.7831(7)
_cell_measurement_reflns_used 8125
_cell_measurement_temperature 100(2)
_cell_measurement_theta_max 30.8270
_cell_measurement_theta_min 3.2480
_cell_volume 3773.1(2)
_computing_cell_refinement
;
CrysAlisPro, Agilent Technologies,
Version 1.171.36.32 (release 02-08-2013 CrysAlis171 .NET)
(compiled Aug  2 2013,16:46:58)
;
_computing_data_collection
;
CrysAlisPro, Agilent Technologies,
Version 1.171.36.32 (release 02-08-2013 CrysAlis171 .NET)
(compiled Aug  2 2013,16:46:58)
;
_computing_data_reduction
;
CrysAlisPro, Agilent Technologies,
Version 1.171.36.32 (release 02-08-2013 CrysAlis171 .NET)
(compiled Aug  2 2013,16:46:58)
;
_computing_molecular_graphics 'Olex2 (Dolomanov et al., 2009)'
_computing_publication_material 'Olex2 (Dolomanov et al., 2009)'
_computing_structure_refinement 'ShelXL (Sheldrick, 2015)'
_computing_structure_solution
;
Superflip (Palatinus & Chapuis, 2007;Palatinus & van der Lee, 2008;
Palatinus et al., 2012)
;
_diffrn_ambient_temperature 100(2)
_diffrn_detector_area_resol_mean 16.2096
_diffrn_measured_fraction_theta_full 0.999
_diffrn_measured_fraction_theta_max 0.999
_diffrn_measurement_details
;
#__ type_ start__ end____ width___ exp.time_
  1 omega  -91.00  -42.00   1.0000   73.0000
omega____ theta____ kappa____ phi______ frames
    -      -22.4241 -178.0000    0.0000 49

#__ type_ start__ end____ width___ exp.time_
  2 omega  -90.00  -36.00   1.0000   73.0000
omega____ theta____ kappa____ phi______ frames
    -      -22.4241 -178.0000 -120.0000 54

#__ type_ start__ end____ width___ exp.time_
  3 omega  -34.00   47.00   1.0000   73.0000
omega____ theta____ kappa____ phi______ frames
    -      -22.4241   19.0000  -30.0000 81

#__ type_ start__ end____ width___ exp.time_
  4 omega   -2.00   88.00   1.0000   73.0000
omega____ theta____ kappa____ phi______ frames
    -       23.5178   38.0000 -120.0000 90

#__ type_ start__ end____ width___ exp.time_
  5 omega   21.00   46.00   1.0000   73.0000
omega____ theta____ kappa____ phi______ frames
    -      -22.4241   57.0000   60.0000 25

#__ type_ start__ end____ width___ exp.time_
  6 omega   61.00   96.00   1.0000   73.0000
omega____ theta____ kappa____ phi______ frames
    -       23.5178  178.0000  -60.0000 35

#__ type_ start__ end____ width___ exp.time_
  7 omega   49.00   75.00   1.0000   73.0000
omega____ theta____ kappa____ phi______ frames
    -       23.5178   57.0000    0.0000 26
;
_diffrn_measurement_device_type 'Xcalibur, Eos'
_diffrn_measurement_method '\w scans'
_diffrn_orient_matrix_UB_11 -0.0076501000
_diffrn_orient_matrix_UB_12 0.0458617000
_diffrn_orient_matrix_UB_13 0.0185417000
_diffrn_orient_matrix_UB_21 0.0444768000
_diffrn_orient_matrix_UB_22 0.0054086000
_diffrn_orient_matrix_UB_23 0.0155452000
_diffrn_orient_matrix_UB_31 0.0035799000
_diffrn_orient_matrix_UB_32 0.0305725000
_diffrn_orient_matrix_UB_33 -0.0305297000
_diffrn_radiation_monochromator graphite
_diffrn_radiation_type MoK\a
_diffrn_radiation_wavelength 0.71073
_diffrn_reflns_av_R_equivalents 0.0225
_diffrn_reflns_av_unetI/netI 0.0277
_diffrn_reflns_Laue_measured_fraction_full 0.999
_diffrn_reflns_Laue_measured_fraction_max 0.999
_diffrn_reflns_limit_h_max 21
_diffrn_reflns_limit_h_min -21
_diffrn_reflns_limit_k_max 16
_diffrn_reflns_limit_k_min -16
_diffrn_reflns_limit_l_max 24
_diffrn_reflns_limit_l_min -24
_diffrn_reflns_number 26745
_diffrn_reflns_point_group_measured_fraction_full 0.999
_diffrn_reflns_point_group_measured_fraction_max 0.999
_diffrn_reflns_theta_full 25.242
_diffrn_reflns_theta_max 27.500
_diffrn_reflns_theta_min 2.747
_diffrn_source 'Enhance (Mo) X-ray Source'
_exptl_absorpt_coefficient_mu 0.109
_exptl_absorpt_correction_T_max 1.00000
_exptl_absorpt_correction_T_min 0.97052
_exptl_absorpt_correction_type multi-scan
_exptl_absorpt_process_details
;
CrysAlisPro, Agilent Technologies,
Version 1.171.36.32 (release 02-08-2013 CrysAlis171 .NET)
(compiled Aug  2 2013,16:46:58)
Empirical absorption correction using spherical harmonics,
 implemented in SCALE3 ABSPACK scaling algorithm.
;
_exptl_crystal_colour 'clear colourless'
_exptl_crystal_colour_lustre clear
_exptl_crystal_colour_primary colourless
_exptl_crystal_density_diffrn 1.213
_exptl_crystal_description prism
_exptl_crystal_F_000 1448
_exptl_crystal_size_max 0.25
_exptl_crystal_size_mid 0.25
_exptl_crystal_size_min 0.2
_refine_diff_density_max 0.461
_refine_diff_density_min -0.262
_refine_diff_density_rms 0.049
_refine_ls_extinction_method none
_refine_ls_goodness_of_fit_ref 1.026
_refine_ls_hydrogen_treatment constr
_refine_ls_matrix_type full
_refine_ls_number_parameters 471
_refine_ls_number_reflns 8660
_refine_ls_number_restraints 0
_refine_ls_restrained_S_all 1.026
_refine_ls_R_factor_all 0.0537
_refine_ls_R_factor_gt 0.0420
_refine_ls_shift/su_max 0.001
_refine_ls_shift/su_mean 0.000
_refine_ls_structure_factor_coef Fsqd
_refine_ls_weighting_details 'w=1/[\s^2^(Fo^2^)+(0.0516P)^2^+2.0624P] where P=(Fo^2^+2Fc^2^)/3'
_refine_ls_weighting_scheme calc
_refine_ls_wR_factor_gt 0.1041
_refine_ls_wR_factor_ref 0.1115
_reflns_Friedel_coverage 0.000
_reflns_number_gt 7196
_reflns_number_total 8660
_reflns_threshold_expression 'I > 2\s(I)'
_cod_data_source_file om6b00678_si_003.cif
_cod_data_source_block Ph3PCH2Ph_3_MeCN
_cod_database_code 4089063
_chemical_oxdiff_formula 'B10 N3 P O C33'
_shelx_space_group_comment
;
The symmetry employed for this shelxl refinement is uniquely defined
by the following loop, which should always be used as a source of
symmetry information in preference to the above space-group names.
They are only intended as comments.
;
_reflns_odcompleteness_completeness 99.87
_reflns_odcompleteness_iscentric 1
_reflns_odcompleteness_theta 28.51
_olex2_refinement_description
;
1. Fixed Uiso
 At 1.2 times of:
  All B(H) groups, All C(H) groups, All C(H,H) groups, All N(H) groups, All
  N(H,H) groups
 At 1.5 times of:
  All C(H,H,H) groups
2.a Secondary CH2 refined with riding coordinates:
 C10(H10A,H10B)
2.b Aromatic/amide H refined with riding coordinates:
 N1(H1), C5(H5), C6(H6), C7(H7), C8(H8), C9(H9), C28(H28), C24(H24), C32(H32),
 C26(H26), C12(H12), C30(H30), C13(H13), C14(H14), C15(H15), C25(H25), C16(H16),
  C27(H27), C18(H18), C31(H31), C19(H19), C33(H33), C20(H20), C21(H21),
 C22(H22), C34(H34)
2.c X=CH2 refined with riding coordinates:
 N3(H3A,H3B)
2.d Idealised Me refined as rotating group:
 C3(H3C,H3D,H3E), C2S(H2SA,H2SB,H2SC)
2.e Boron cage BH refined with riding coordinates:
 B1(H1A), B3(H3), B4(H4), B5(H5A), B6(H6A), B7(H7A), B8(H8A), B9(H9A), B10(H10)
;
_shelx_shelxl_version_number 2014/7
_olex2_submission_special_instructions 'No special instructions were received'

loop_
_space_group_symop_operation_xyz
'x, y, z'
'-x, y+1/2, -z+1/2'
'-x, -y, -z'
'x, -y-1/2, z-1/2'

loop_
_atom_site_label
_atom_site_type_symbol
_atom_site_fract_x
_atom_site_fract_y
_atom_site_fract_z
_atom_site_U_iso_or_equiv
_atom_site_adp_type
_atom_site_occupancy
_atom_site_site_symmetry_order
_atom_site_calc_flag
_atom_site_refinement_flags_posn
P1 P 0.38093(2) 0.66451(3) 0.65162(2) 0.01283(9) Uani 1 1 d .
O1 O 0.00391(7) 0.61921(8) 0.64548(6) 0.0219(2) Uani 1 1 d .
N1 N 0.09914(7) 0.49379(9) 0.70040(6) 0.0169(2) Uani 1 1 d .
H1 H 0.1182 0.4974 0.6616 0.020 Uiso 1 1 calc R
N2 N 0.04533(8) 0.60886(10) 0.58516(7) 0.0216(3) Uani 1 1 d .
N3 N 0.02285(9) 0.79027(10) 0.58242(8) 0.0277(3) Uani 1 1 d .
H3A H 0.0039 0.7896 0.6213 0.033 Uiso 1 1 calc R
H3B H 0.0261 0.8483 0.5602 0.033 Uiso 1 1 calc R
C1 C 0.03443(9) 0.55270(11) 0.69999(8) 0.0186(3) Uani 1 1 d .
C2 C 0.04721(9) 0.70131(11) 0.55655(8) 0.0187(3) Uani 1 1 d .
C3 C -0.01332(10) 0.55566(13) 0.75809(8) 0.0241(3) Uani 1 1 d .
H3C H 0.0232 0.5816 0.8029 0.036 Uiso 1 1 calc GR
H3D H -0.0322 0.4865 0.7660 0.036 Uiso 1 1 calc GR
H3E H -0.0618 0.6008 0.7429 0.036 Uiso 1 1 calc GR
C4 C 0.08019(9) 0.70265(12) 0.48922(8) 0.0185(3) Uani 1 1 d .
C5 C 0.08855(10) 0.60871(12) 0.45399(8) 0.0235(3) Uani 1 1 d .
H5 H 0.0726 0.5463 0.4721 0.028 Uiso 1 1 calc R
C6 C 0.12053(10) 0.60803(13) 0.39214(9) 0.0274(3) Uani 1 1 d .
H6 H 0.1271 0.5450 0.3695 0.033 Uiso 1 1 calc R
C7 C 0.14274(10) 0.70096(14) 0.36385(9) 0.0260(3) Uani 1 1 d .
H7 H 0.1637 0.7005 0.3220 0.031 Uiso 1 1 calc R
C8 C 0.13370(10) 0.79402(13) 0.39790(9) 0.0267(3) Uani 1 1 d .
H8 H 0.1483 0.8563 0.3787 0.032 Uiso 1 1 calc R
C9 C 0.10305(10) 0.79576(12) 0.46065(9) 0.0231(3) Uani 1 1 d .
H9 H 0.0978 0.8589 0.4836 0.028 Uiso 1 1 calc R
B1 B 0.09610(10) 0.32402(12) 0.79424(9) 0.0167(3) Uani 1 1 d .
H1A H 0.0280 0.3039 0.7826 0.020 Uiso 1 1 calc R
B2 B 0.14701(10) 0.41851(12) 0.75959(8) 0.0146(3) Uani 1 1 d .
B3 B 0.15501(10) 0.40799(12) 0.85773(8) 0.0152(3) Uani 1 1 d .
H3 H 0.1229 0.4502 0.8942 0.018 Uiso 1 1 calc R
B4 B 0.18195(10) 0.26926(12) 0.85277(8) 0.0149(3) Uani 1 1 d .
H4 H 0.1710 0.2023 0.8859 0.018 Uiso 1 1 calc R
B5 B 0.17305(10) 0.28041(12) 0.75403(8) 0.0160(3) Uani 1 1 d .
H5A H 0.1551 0.2229 0.7093 0.019 Uiso 1 1 calc R
B6 B 0.23974(10) 0.47063(12) 0.82409(8) 0.0144(3) Uani 1 1 d .
H6A H 0.2500 0.5554 0.8302 0.017 Uiso 1 1 calc R
B7 B 0.26458(10) 0.36473(12) 0.89104(8) 0.0151(3) Uani 1 1 d .
H7A H 0.2946 0.3659 0.9504 0.018 Uiso 1 1 calc R
B8 B 0.27749(10) 0.27456(12) 0.81819(8) 0.0158(3) Uani 1 1 d .
H8A H 0.3176 0.2048 0.8201 0.019 Uiso 1 1 calc R
B9 B 0.25196(10) 0.38127(12) 0.75129(8) 0.0150(3) Uani 1 1 d .
H9A H 0.2716 0.3959 0.7002 0.018 Uiso 1 1 calc R
B10 B 0.32638(10) 0.39279(12) 0.83229(9) 0.0167(3) Uani 1 1 d .
H10 H 0.3944 0.4128 0.8435 0.020 Uiso 1 1 calc R
N1S N 0.09783(12) 1.01710(13) 0.57247(9) 0.0449(4) Uani 1 1 d .
C28 C 0.52893(9) 0.73195(11) 0.75226(8) 0.0182(3) Uani 1 1 d .
H28 H 0.5240 0.7941 0.7259 0.022 Uiso 1 1 calc R
C10 C 0.28774(9) 0.68883(11) 0.68739(8) 0.0165(3) Uani 1 1 d .
H10A H 0.2386 0.6994 0.6464 0.020 Uiso 1 1 calc R
H10B H 0.2769 0.6275 0.7141 0.020 Uiso 1 1 calc R
C24 C 0.47867(9) 0.55762(11) 0.76801(8) 0.0199(3) Uani 1 1 d .
H24 H 0.4404 0.5034 0.7518 0.024 Uiso 1 1 calc R
C2S C 0.15883(12) 1.20012(14) 0.55482(9) 0.0312(4) Uani 1 1 d .
H2SA H 0.1720 1.2029 0.5078 0.047 Uiso 1 1 calc GR
H2SB H 0.2096 1.2128 0.5929 0.047 Uiso 1 1 calc GR
H2SC H 0.1170 1.2524 0.5570 0.047 Uiso 1 1 calc GR
C32 C 0.41348(10) 0.90165(11) 0.47948(8) 0.0215(3) Uani 1 1 d .
H32 H 0.4194 0.9474 0.4426 0.026 Uiso 1 1 calc R
C26 C 0.60019(9) 0.62749(13) 0.85572(8) 0.0239(3) Uani 1 1 d .
H26 H 0.6433 0.6197 0.8985 0.029 Uiso 1 1 calc R
C12 C 0.26110(11) 0.87855(12) 0.71242(9) 0.0270(3) Uani 1 1 d .
H12 H 0.2304 0.8853 0.6638 0.032 Uiso 1 1 calc R
C30 C 0.32569(9) 0.82332(11) 0.55098(8) 0.0189(3) Uani 1 1 d .
H30 H 0.2730 0.8160 0.5619 0.023 Uiso 1 1 calc R
C13 C 0.27027(12) 0.96420(13) 0.75928(10) 0.0339(4) Uani 1 1 d .
H13 H 0.2467 1.0282 0.7417 0.041 Uiso 1 1 calc R
C11 C 0.29762(9) 0.78274(11) 0.73783(8) 0.0178(3) Uani 1 1 d .
C14 C 0.31454(11) 0.95423(13) 0.83223(10) 0.0319(4) Uani 1 1 d .
H14 H 0.3210 1.0116 0.8635 0.038 Uiso 1 1 calc R
C23 C 0.47177(8) 0.65066(11) 0.72812(7) 0.0143(3) Uani 1 1 d .
C15 C 0.34918(10) 0.85869(14) 0.85840(9) 0.0287(4) Uani 1 1 d .
H15 H 0.3777 0.8516 0.9076 0.034 Uiso 1 1 calc R
C25 C 0.54295(10) 0.54663(12) 0.83194(8) 0.0234(3) Uani 1 1 d .
H25 H 0.5477 0.4850 0.8589 0.028 Uiso 1 1 calc R
C16 C 0.34158(9) 0.77338(12) 0.81155(8) 0.0218(3) Uani 1 1 d .
H16 H 0.3659 0.7097 0.8293 0.026 Uiso 1 1 calc R
C27 C 0.59356(10) 0.71964(13) 0.81611(8) 0.0238(3) Uani 1 1 d .
H27 H 0.6323 0.7734 0.8322 0.029 Uiso 1 1 calc R
C17 C 0.36473(9) 0.54578(10) 0.59932(7) 0.0162(3) Uani 1 1 d .
C29 C 0.39582(9) 0.76503(10) 0.58960(7) 0.0144(3) Uani 1 1 d .
C18 C 0.43458(10) 0.48893(12) 0.59043(9) 0.0268(3) Uani 1 1 d .
H18 H 0.4894 0.5078 0.6159 0.032 Uiso 1 1 calc R
C31 C 0.33515(10) 0.89194(12) 0.49645(8) 0.0224(3) Uani 1 1 d .
H31 H 0.2890 0.9315 0.4712 0.027 Uiso 1 1 calc R
C19 C 0.42197(11) 0.40396(13) 0.54336(10) 0.0326(4) Uani 1 1 d .
H19 H 0.4686 0.3658 0.5372 0.039 Uiso 1 1 calc R
C33 C 0.48309(10) 0.84337(11) 0.51732(8) 0.0194(3) Uani 1 1 d .
H33 H 0.5354 0.8504 0.5057 0.023 Uiso 1 1 calc R
C20 C 0.34054(11) 0.37540(12) 0.50535(8) 0.0258(3) Uani 1 1 d .
H20 H 0.3326 0.3180 0.4740 0.031 Uiso 1 1 calc R
C1S C 0.12520(12) 1.09735(14) 0.56523(9) 0.0304(4) Uani 1 1 d .
C21 C 0.27119(11) 0.43196(13) 0.51395(9) 0.0273(3) Uani 1 1 d .
H21 H 0.2166 0.4128 0.4882 0.033 Uiso 1 1 calc R
C22 C 0.28253(10) 0.51714(12) 0.56077(8) 0.0243(3) Uani 1 1 d .
H22 H 0.2357 0.5551 0.5665 0.029 Uiso 1 1 calc R
C34 C 0.47473(9) 0.77482(11) 0.57231(7) 0.0162(3) Uani 1 1 d .
H34 H 0.5212 0.7357 0.5975 0.019 Uiso 1 1 calc R

loop_
_atom_site_aniso_label
_atom_site_aniso_U_11
_atom_site_aniso_U_22
_atom_site_aniso_U_33
_atom_site_aniso_U_23
_atom_site_aniso_U_13
_atom_site_aniso_U_12
P1 0.01487(16) 0.01162(16) 0.01156(16) 0.00010(13) 0.00247(12) -0.00175(12)
O1 0.0256(5) 0.0232(5) 0.0198(5) 0.0081(4) 0.0109(4) 0.0090(4)
N1 0.0183(6) 0.0187(6) 0.0149(5) 0.0034(5) 0.0064(5) 0.0018(5)
N2 0.0273(7) 0.0233(6) 0.0173(6) 0.0054(5) 0.0113(5) 0.0064(5)
N3 0.0391(8) 0.0203(6) 0.0292(7) 0.0048(6) 0.0190(6) 0.0037(6)
C1 0.0211(7) 0.0176(7) 0.0169(7) 0.0030(6) 0.0044(5) 0.0013(5)
C2 0.0160(7) 0.0201(7) 0.0195(7) 0.0028(6) 0.0035(5) 0.0017(5)
C3 0.0261(8) 0.0273(8) 0.0217(7) 0.0056(6) 0.0114(6) 0.0085(6)
C4 0.0138(6) 0.0225(7) 0.0187(7) 0.0038(6) 0.0032(5) 0.0015(5)
C5 0.0245(8) 0.0231(7) 0.0241(8) 0.0017(6) 0.0085(6) -0.0031(6)
C6 0.0287(8) 0.0296(8) 0.0257(8) -0.0030(7) 0.0102(7) -0.0008(7)
C7 0.0196(7) 0.0391(9) 0.0205(7) 0.0041(7) 0.0075(6) -0.0017(6)
C8 0.0249(8) 0.0289(8) 0.0275(8) 0.0096(7) 0.0085(6) -0.0023(6)
C9 0.0227(7) 0.0214(7) 0.0257(8) 0.0043(6) 0.0068(6) 0.0008(6)
B1 0.0173(7) 0.0168(7) 0.0159(7) 0.0025(6) 0.0041(6) -0.0008(6)
B2 0.0172(7) 0.0140(7) 0.0131(7) 0.0018(6) 0.0050(6) 0.0022(6)
B3 0.0185(7) 0.0139(7) 0.0142(7) 0.0026(6) 0.0064(6) 0.0018(6)
B4 0.0174(7) 0.0128(7) 0.0145(7) 0.0015(6) 0.0039(6) -0.0009(6)
B5 0.0209(8) 0.0129(7) 0.0140(7) 0.0002(6) 0.0040(6) -0.0008(6)
B6 0.0181(7) 0.0118(7) 0.0141(7) 0.0006(6) 0.0051(6) -0.0006(5)
B7 0.0176(7) 0.0141(7) 0.0132(7) 0.0010(6) 0.0031(6) -0.0005(6)
B8 0.0181(7) 0.0133(7) 0.0165(7) 0.0015(6) 0.0053(6) 0.0018(6)
B9 0.0183(7) 0.0132(7) 0.0152(7) 0.0014(6) 0.0075(6) 0.0023(6)
B10 0.0164(7) 0.0150(7) 0.0189(7) 0.0021(6) 0.0048(6) -0.0001(6)
N1S 0.0664(12) 0.0322(9) 0.0363(9) -0.0007(7) 0.0132(8) -0.0066(8)
C28 0.0230(7) 0.0166(7) 0.0152(6) 0.0015(6) 0.0053(5) -0.0042(5)
C10 0.0155(6) 0.0181(7) 0.0164(6) -0.0003(5) 0.0050(5) -0.0023(5)
C24 0.0212(7) 0.0167(7) 0.0201(7) 0.0037(6) 0.0018(6) -0.0043(5)
C2S 0.0356(9) 0.0331(9) 0.0270(8) -0.0018(7) 0.0115(7) -0.0041(7)
C32 0.0334(8) 0.0164(7) 0.0140(6) 0.0019(6) 0.0049(6) -0.0070(6)
C26 0.0186(7) 0.0345(9) 0.0162(7) 0.0046(6) -0.0003(6) -0.0036(6)
C12 0.0374(9) 0.0236(8) 0.0228(8) 0.0029(7) 0.0127(7) 0.0045(7)
C30 0.0185(7) 0.0199(7) 0.0170(7) 0.0025(6) 0.0020(5) -0.0008(5)
C13 0.0514(11) 0.0191(8) 0.0389(10) 0.0011(7) 0.0259(9) 0.0041(7)
C11 0.0177(7) 0.0185(7) 0.0196(7) -0.0017(6) 0.0094(5) -0.0016(5)
C14 0.0392(10) 0.0257(8) 0.0375(9) -0.0146(7) 0.0220(8) -0.0103(7)
C23 0.0150(6) 0.0151(6) 0.0130(6) 0.0007(5) 0.0040(5) -0.0001(5)
C15 0.0237(8) 0.0393(9) 0.0237(8) -0.0116(7) 0.0067(6) -0.0060(7)
C25 0.0259(8) 0.0220(7) 0.0201(7) 0.0086(6) 0.0016(6) -0.0002(6)
C16 0.0194(7) 0.0257(8) 0.0212(7) -0.0022(6) 0.0066(6) 0.0009(6)
C27 0.0232(7) 0.0286(8) 0.0182(7) -0.0005(6) 0.0026(6) -0.0119(6)
C17 0.0241(7) 0.0120(6) 0.0119(6) -0.0004(5) 0.0037(5) -0.0037(5)
C29 0.0198(7) 0.0115(6) 0.0112(6) -0.0001(5) 0.0023(5) -0.0025(5)
C18 0.0231(8) 0.0226(8) 0.0316(8) -0.0086(7) 0.0008(6) 0.0003(6)
C31 0.0268(8) 0.0198(7) 0.0172(7) 0.0040(6) -0.0010(6) 0.0009(6)
C19 0.0336(9) 0.0250(8) 0.0362(9) -0.0131(7) 0.0031(7) 0.0063(7)
C33 0.0256(7) 0.0179(7) 0.0163(7) -0.0029(6) 0.0082(6) -0.0064(6)
C20 0.0418(9) 0.0154(7) 0.0175(7) -0.0043(6) 0.0023(6) -0.0034(6)
C1S 0.0388(9) 0.0309(9) 0.0214(8) -0.0010(7) 0.0072(7) 0.0020(7)
C21 0.0305(8) 0.0263(8) 0.0216(7) -0.0067(7) 0.0002(6) -0.0089(7)
C22 0.0238(8) 0.0247(8) 0.0230(7) -0.0065(6) 0.0033(6) -0.0026(6)
C34 0.0196(7) 0.0135(6) 0.0148(6) -0.0015(5) 0.0032(5) -0.0012(5)

loop_
_atom_type_symbol
_atom_type_description
_atom_type_scat_dispersion_real
_atom_type_scat_dispersion_imag
_atom_type_scat_source
C C 0.0033 0.0016 'International Tables Vol C Tables 4.2.6.8 and 6.1.1.4'
H H 0.0000 0.0000 'International Tables Vol C Tables 4.2.6.8 and 6.1.1.4'
B B 0.0013 0.0007 'International Tables Vol C Tables 4.2.6.8 and 6.1.1.4'
N N 0.0061 0.0033 'International Tables Vol C Tables 4.2.6.8 and 6.1.1.4'
O O 0.0106 0.0060 'International Tables Vol C Tables 4.2.6.8 and 6.1.1.4'
P P 0.1023 0.0942 'International Tables Vol C Tables 4.2.6.8 and 6.1.1.4'

loop_
_geom_angle_atom_site_label_1
_geom_angle_atom_site_label_2
_geom_angle_atom_site_label_3
_geom_angle
C23 P1 C10 108.15(6)
C23 P1 C17 109.56(6)
C17 P1 C10 108.92(7)
C29 P1 C10 111.96(7)
C29 P1 C23 112.09(6)
C29 P1 C17 106.10(6)
C1 O1 N2 112.65(11)
C1 N1 H1 115.2
C1 N1 B2 129.62(12)
B2 N1 H1 115.2
C2 N2 O1 107.46(11)
H3A N3 H3B 120.0
C2 N3 H3A 120.0
C2 N3 H3B 120.0
O1 C1 C3 112.79(12)
N1 C1 O1 121.71(13)
N1 C1 C3 125.50(13)
N2 C2 N3 125.80(13)
N2 C2 C4 114.23(13)
N3 C2 C4 119.97(13)
C1 C3 H3C 109.5
C1 C3 H3D 109.5
C1 C3 H3E 109.5
H3C C3 H3D 109.5
H3C C3 H3E 109.5
H3D C3 H3E 109.5
C5 C4 C2 119.34(13)
C9 C4 C2 121.46(13)
C9 C4 C5 119.20(14)
C4 C5 H5 119.9
C6 C5 C4 120.26(14)
C6 C5 H5 119.9
C5 C6 H6 119.9
C5 C6 C7 120.19(15)
C7 C6 H6 119.9
C6 C7 H7 120.1
C8 C7 C6 119.78(14)
C8 C7 H7 120.1
C7 C8 H8 119.7
C7 C8 C9 120.66(15)
C9 C8 H8 119.7
C4 C9 H9 120.1
C8 C9 C4 119.88(15)
C8 C9 H9 120.1
B2 B1 H1A 130.9
B2 B1 B3 64.90(9)
B2 B1 B4 98.39(11)
B2 B1 B5 65.26(9)
B3 B1 H1A 130.1
B4 B1 H1A 130.7
B4 B1 B3 65.26(9)
B4 B1 B5 65.13(9)
B5 B1 H1A 130.0
B5 B1 B3 99.90(11)
N1 B2 B1 121.68(12)
N1 B2 B3 132.74(11)
N1 B2 B5 130.62(12)
N1 B2 B6 116.23(11)
N1 B2 B9 114.91(11)
B1 B2 B3 58.26(9)
B1 B2 B5 57.92(9)
B1 B2 B6 114.31(11)
B1 B2 B9 113.90(11)
B3 B2 B5 91.54(10)
B6 B2 B3 60.66(8)
B6 B2 B5 103.31(10)
B6 B2 B9 60.82(9)
B9 B2 B3 103.62(10)
B9 B2 B5 60.32(8)
B1 B3 B2 56.84(9)
B1 B3 H3 118.4
B1 B3 B4 57.00(9)
B1 B3 B6 111.76(11)
B1 B3 B7 112.17(11)
B2 B3 H3 132.0
B2 B3 B4 88.76(10)
B2 B3 B6 59.31(8)
B4 B3 H3 131.5
B6 B3 H3 120.7
B6 B3 B4 101.41(10)
B7 B3 B2 100.92(10)
B7 B3 H3 120.5
B7 B3 B4 59.89(8)
B7 B3 B6 60.02(8)
B1 B4 B3 57.74(9)
B1 B4 H4 117.9
B1 B4 B5 57.65(9)
B1 B4 B7 112.48(11)
B1 B4 B8 112.70(11)
B3 B4 H4 130.7
B5 B4 B3 90.92(10)
B5 B4 H4 130.7
B7 B4 B3 59.50(8)
B7 B4 H4 120.3
B7 B4 B5 102.29(10)
B8 B4 B3 102.46(10)
B8 B4 H4 120.1
B8 B4 B5 59.74(8)
B8 B4 B7 60.67(8)
B1 B5 B2 56.82(9)
B1 B5 B4 57.22(9)
B1 B5 H5A 118.2
B1 B5 B8 112.48(11)
B1 B5 B9 112.03(11)
B2 B5 B4 88.78(10)
B2 B5 H5A 132.1
B2 B5 B9 59.39(8)
B4 B5 H5A 131.4
B8 B5 B2 101.08(10)
B8 B5 B4 59.92(8)
B8 B5 H5A 120.3
B8 B5 B9 60.35(9)
B9 B5 B4 101.77(10)
B9 B5 H5A 120.4
B2 B6 B3 60.02(8)
B2 B6 H6A 120.9
B2 B6 B7 101.08(10)
B2 B6 B9 59.65(8)
B3 B6 H6A 120.2
B7 B6 B3 59.55(8)
B7 B6 H6A 131.2
B7 B6 B9 90.26(10)
B9 B6 B3 102.32(10)
B9 B6 H6A 130.8
B10 B6 B2 112.05(11)
B10 B6 B3 112.67(11)
B10 B6 H6A 118.0
B10 B6 B7 57.67(9)
B10 B6 B9 57.36(9)
B3 B7 B4 60.61(9)
B3 B7 B6 60.43(8)
B3 B7 H7A 119.6
B3 B7 B8 102.51(10)
B4 B7 B6 102.20(10)
B4 B7 H7A 120.4
B4 B7 B8 59.64(8)
B6 B7 H7A 130.9
B6 B7 B8 89.98(9)
B8 B7 H7A 131.2
B10 B7 B3 113.21(11)
B10 B7 B4 112.22(11)
B10 B7 B6 57.39(8)
B10 B7 H7A 118.1
B10 B7 B8 57.11(9)
B4 B8 B7 59.69(8)
B4 B8 H8A 120.4
B4 B8 B9 101.83(10)
B5 B8 B4 60.33(9)
B5 B8 B7 102.01(10)
B5 B8 H8A 120.0
B5 B8 B9 60.03(8)
B7 B8 H8A 131.3
B9 B8 B7 89.68(10)
B9 B8 H8A 131.2
B10 B8 B4 112.46(11)
B10 B8 B5 112.82(11)
B10 B8 B7 57.32(9)
B10 B8 H8A 118.0
B10 B8 B9 57.30(9)
B2 B9 B5 60.30(9)
B2 B9 B6 59.54(8)
B2 B9 B8 101.20(10)
B2 B9 H9A 120.8
B5 B9 B6 102.38(10)
B5 B9 B8 59.62(8)
B5 B9 H9A 120.1
B6 B9 B8 90.08(10)
B6 B9 H9A 130.8
B8 B9 H9A 131.3
B10 B9 B2 111.94(11)
B10 B9 B5 112.50(11)
B10 B9 B6 57.35(9)
B10 B9 B8 57.36(9)
B10 B9 H9A 118.2
B6 B10 B7 64.94(9)
B6 B10 B8 99.55(11)
B6 B10 B9 65.29(9)
B6 B10 H10 130.4
B7 B10 H10 130.4
B8 B10 B7 65.57(9)
B8 B10 H10 130.1
B9 B10 B7 99.30(11)
B9 B10 B8 65.33(9)
B9 B10 H10 130.3
C23 C28 H28 120.2
C27 C28 H28 120.2
C27 C28 C23 119.58(13)
P1 C10 H10A 108.9
P1 C10 H10B 108.9
H10A C10 H10B 107.7
C11 C10 P1 113.40(9)
C11 C10 H10A 108.9
C11 C10 H10B 108.9
C23 C24 H24 120.2
C25 C24 H24 120.2
C25 C24 C23 119.58(13)
H2SA C2S H2SB 109.5
H2SA C2S H2SC 109.5
H2SB C2S H2SC 109.5
C1S C2S H2SA 109.5
C1S C2S H2SB 109.5
C1S C2S H2SC 109.5
C31 C32 H32 119.8
C31 C32 C33 120.39(13)
C33 C32 H32 119.8
C25 C26 H26 119.8
C27 C26 H26 119.8
C27 C26 C25 120.40(14)
C13 C12 H12 119.8
C13 C12 C11 120.49(16)
C11 C12 H12 119.8
C29 C30 H30 120.1
C31 C30 H30 120.1
C31 C30 C29 119.71(14)
C12 C13 H13 120.0
C14 C13 C12 120.07(16)
C14 C13 H13 120.0
C12 C11 C10 120.95(13)
C12 C11 C16 118.95(14)
C16 C11 C10 120.07(13)
C13 C14 H14 120.1
C15 C14 C13 119.83(15)
C15 C14 H14 120.1
C28 C23 P1 122.33(11)
C28 C23 C24 120.29(13)
C24 C23 P1 117.06(10)
C14 C15 H15 119.8
C14 C15 C16 120.35(16)
C16 C15 H15 119.8
C24 C25 H25 120.0
C26 C25 C24 120.07(14)
C26 C25 H25 120.0
C11 C16 H16 119.9
C15 C16 C11 120.28(15)
C15 C16 H16 119.9
C28 C27 H27 120.0
C26 C27 C28 120.07(14)
C26 C27 H27 120.0
C18 C17 P1 119.78(11)
C18 C17 C22 120.00(13)
C22 C17 P1 119.82(11)
C30 C29 P1 119.74(11)
C34 C29 P1 119.53(10)
C34 C29 C30 120.11(13)
C17 C18 H18 120.3
C19 C18 C17 119.50(15)
C19 C18 H18 120.3
C32 C31 H31 120.0
C30 C31 C32 120.08(14)
C30 C31 H31 120.0
C18 C19 H19 119.7
C20 C19 C18 120.51(16)
C20 C19 H19 119.7
C32 C33 H33 119.9
C34 C33 C32 120.20(14)
C34 C33 H33 119.9
C19 C20 H20 120.0
C21 C20 C19 120.05(14)
C21 C20 H20 120.0
N1S C1S C2S 178.9(2)
C20 C21 H21 119.9
C20 C21 C22 120.28(15)
C22 C21 H21 119.9
C17 C22 H22 120.2
C21 C22 C17 119.67(15)
C21 C22 H22 120.2
C29 C34 H34 120.2
C33 C34 C29 119.51(13)
C33 C34 H34 120.2

loop_
_geom_bond_atom_site_label_1
_geom_bond_atom_site_label_2
_geom_bond_distance
P1 C10 1.8249(14)
P1 C23 1.7923(14)
P1 C17 1.7933(14)
P1 C29 1.7917(14)
O1 N2 1.4591(15)
O1 C1 1.3290(17)
N1 H1 0.8600
N1 C1 1.2897(18)
N1 B2 1.5291(19)
N2 C2 1.3031(19)
N3 H3A 0.8600
N3 H3B 0.8600
N3 C2 1.3355(19)
C1 C3 1.486(2)
C2 C4 1.490(2)
C3 H3C 0.9600
C3 H3D 0.9600
C3 H3E 0.9600
C4 C5 1.395(2)
C4 C9 1.394(2)
C5 H5 0.9300
C5 C6 1.384(2)
C6 H6 0.9300
C6 C7 1.386(2)
C7 H7 0.9300
C7 C8 1.377(2)
C8 H8 0.9300
C8 C9 1.388(2)
C9 H9 0.9300
B1 H1A 1.1000
B1 B2 1.683(2)
B1 B3 1.710(2)
B1 B4 1.696(2)
B1 B5 1.704(2)
B2 B3 1.821(2)
B2 B5 1.826(2)
B2 B6 1.807(2)
B2 B9 1.809(2)
B3 H3 1.1000
B3 B4 1.836(2)
B3 B6 1.832(2)
B3 B7 1.816(2)
B4 H4 1.1000
B4 B5 1.830(2)
B4 B7 1.823(2)
B4 B8 1.822(2)
B5 H5A 1.1000
B5 B8 1.819(2)
B5 B9 1.827(2)
B6 H6A 1.1000
B6 B7 1.825(2)
B6 B9 1.831(2)
B6 B10 1.697(2)
B7 H7A 1.1000
B7 B8 1.841(2)
B7 B10 1.702(2)
B8 H8A 1.1000
B8 B9 1.833(2)
B8 B10 1.698(2)
B9 H9A 1.1000
B9 B10 1.697(2)
B10 H10 1.1000
N1S C1S 1.140(2)
C28 H28 0.9300
C28 C23 1.3919(19)
C28 C27 1.392(2)
C10 H10A 0.9700
C10 H10B 0.9700
C10 C11 1.5142(19)
C24 H24 0.9300
C24 C23 1.3967(19)
C24 C25 1.388(2)
C2S H2SA 0.9600
C2S H2SB 0.9600
C2S H2SC 0.9600
C2S C1S 1.456(2)
C32 H32 0.9300
C32 C31 1.388(2)
C32 C33 1.391(2)
C26 H26 0.9300
C26 C25 1.387(2)
C26 C27 1.384(2)
C12 H12 0.9300
C12 C13 1.391(2)
C12 C11 1.393(2)
C30 H30 0.9300
C30 C29 1.4017(19)
C30 C31 1.386(2)
C13 H13 0.9300
C13 C14 1.386(3)
C11 C16 1.396(2)
C14 H14 0.9300
C14 C15 1.384(3)
C15 H15 0.9300
C15 C16 1.389(2)
C25 H25 0.9300
C16 H16 0.9300
C27 H27 0.9300
C17 C18 1.390(2)
C17 C22 1.398(2)
C29 C34 1.4005(19)
C18 H18 0.9300
C18 C19 1.384(2)
C31 H31 0.9300
C19 H19 0.9300
C19 C20 1.384(2)
C33 H33 0.9300
C33 C34 1.387(2)
C20 H20 0.9300
C20 C21 1.379(2)
C21 H21 0.9300
C21 C22 1.384(2)
C22 H22 0.9300
C34 H34 0.9300
